data_1568912
loop_
_publ_author_name
'Zhou, Li'
'Li, Yankun'
'Li, Shunian'
'Shi, Zhenwei'
'Zhang, Xue'
'Tung, Chen-Ho'
'Xu, Zhenghu'

_publ_section_title
;
 Asymmetric rhodium-catalyzed click cycloaddition to access C-N axially
 chiral <i>N</i>-triazolyl indoles.
;
_journal_issue 19
_journal_name_full 'Chemical science'
_journal_page_first 5182
_journal_page_last 5187
_journal_paper_doi 10.1039/d3sc00610g
_journal_volume 14
_journal_year 2023
_chemical_formula_moiety 'C29 H24 Fe N4 O2'
_chemical_formula_sum 'C29 H24 Fe N4 O2'
_chemical_formula_weight 516.37
_space_group_crystal_system monoclinic
_space_group_IT_number 4
_space_group_name_Hall 'P 2yb'
_space_group_name_H-M_alt 'P 1 21 1'
_atom_sites_solution_hydrogens geom
_audit_creation_date 2022-07-21
_audit_creation_method
;
Olex2 1.3
(compiled 2020.02.04 svn.rd84adfe8 for OlexSys, GUI svn.r6032)
;
_audit_update_record
;
2022-07-21 deposited with the CCDC.	2023-04-20 downloaded from the CCDC.
;
_cell_angle_alpha 90
_cell_angle_beta 109.660(4)
_cell_angle_gamma 90
_cell_formula_units_Z 2
_cell_length_a 10.5500(9)
_cell_length_b 10.0510(8)
_cell_length_c 12.1412(10)
_cell_measurement_reflns_used 8034
_cell_measurement_temperature 173.0
_cell_measurement_theta_max 66.578
_cell_measurement_theta_min 3.866
_cell_volume 1212.38(18)
_computing_cell_refinement 'SAINT V8.40B (?, 2016)'
_computing_data_reduction 'SAINT V8.40B (?, 2016)'
_computing_molecular_graphics 'Olex2 1.3 (Dolomanov et al., 2009)'
_computing_publication_material 'Olex2 1.3 (Dolomanov et al., 2009)'
_computing_structure_refinement 'SHELXL 2018/3 (Sheldrick, 2015)'
_diffrn_ambient_temperature 173.0
_diffrn_measured_fraction_theta_full 0.992
_diffrn_measured_fraction_theta_max 0.991
_diffrn_measurement_device_type 'Bruker D8 VENTURE PHOTON III'
_diffrn_measurement_method '\f and \w scans'
_diffrn_radiation_type CuK\a
_diffrn_radiation_wavelength 1.54178
_diffrn_reflns_av_R_equivalents 0.0443
_diffrn_reflns_av_unetI/netI 0.0588
_diffrn_reflns_Laue_measured_fraction_full 0.992
_diffrn_reflns_Laue_measured_fraction_max 0.991
_diffrn_reflns_limit_h_max 12
_diffrn_reflns_limit_h_min -12
_diffrn_reflns_limit_k_max 11
_diffrn_reflns_limit_k_min -11
_diffrn_reflns_limit_l_max 14
_diffrn_reflns_limit_l_min -14
_diffrn_reflns_number 10500
_diffrn_reflns_point_group_measured_fraction_full 0.825
_diffrn_reflns_point_group_measured_fraction_max 0.825
_diffrn_reflns_theta_full 66.642
_diffrn_reflns_theta_max 66.642
_diffrn_reflns_theta_min 3.866
_exptl_absorpt_coefficient_mu 5.266
_exptl_absorpt_correction_T_max 0.7528
_exptl_absorpt_correction_T_min 0.4256
_exptl_absorpt_correction_type multi-scan
_exptl_absorpt_process_details
;
SADABS-2016/2 (Bruker,2016/2) was used for absorption correction.
wR2(int) was 0.1379 before and 0.0855 after correction.
The Ratio of minimum to maximum transmission is 0.5654.
The \l/2 correction factor is Not present.
;
_exptl_crystal_colour 'clear light orange'
_exptl_crystal_colour_lustre clear
_exptl_crystal_colour_modifier light
_exptl_crystal_colour_primary orange
_exptl_crystal_density_diffrn 1.414
_exptl_crystal_description block
_exptl_crystal_F_000 536
_exptl_crystal_size_max 0.05
_exptl_crystal_size_mid 0.04
_exptl_crystal_size_min 0.03
_refine_diff_density_max 0.176
_refine_diff_density_min -0.341
_refine_diff_density_rms 0.052
_refine_ls_abs_structure_details
;
 Refined as an inversion twin.
;
_refine_ls_abs_structure_Flack 0.026(6)
_refine_ls_extinction_method none
_refine_ls_goodness_of_fit_ref 1.011
_refine_ls_hydrogen_treatment constr
_refine_ls_matrix_type full
_refine_ls_number_parameters 327
_refine_ls_number_reflns 3544
_refine_ls_number_restraints 1
_refine_ls_restrained_S_all 1.011
_refine_ls_R_factor_all 0.0399
_refine_ls_R_factor_gt 0.0299
_refine_ls_shift/su_max 0.000
_refine_ls_shift/su_mean 0.000
_refine_ls_structure_factor_coef Fsqd
_refine_ls_weighting_details 'w=1/[\s^2^(Fo^2^)+(0.0374P)^2^] where P=(Fo^2^+2Fc^2^)/3'
_refine_ls_weighting_scheme calc
_refine_ls_wR_factor_gt 0.0688
_refine_ls_wR_factor_ref 0.0706
_reflns_Friedel_coverage 0.565
_reflns_Friedel_fraction_full 0.636
_reflns_Friedel_fraction_max 0.636
_reflns_number_gt 3255
_reflns_number_total 3544
_reflns_threshold_expression 'I > 2\s(I)'
_cod_data_source_file d3sc00610g2.cif
_cod_data_source_block cu_220621e_0m
_cod_depositor_comments 'Adding full bibliography for 1568912--1568913.cif.'
_cod_database_code 1568912
_shelx_shelxl_version_number 2018/3
_shelx_space_group_comment
;
The symmetry employed for this shelxl refinement is uniquely defined
by the following loop, which should always be used as a source of
symmetry information in preference to the above space-group names.
They are only intended as comments.
;
_shelx_estimated_absorpt_t_max 0.858
_shelx_estimated_absorpt_t_min 0.779
_olex2_refinement_description
;
1. Twinned data refinement
 Scales: 0.974(6)
 0.026(6)
2. Fixed Uiso
 At 1.2 times of:
  All C(H) groups, All C(H,H) groups
 At 1.5 times of:
  All C(H,H,H) groups
3.a Secondary CH2 refined with riding coordinates:
 C15(H15A,H15B)
3.b Aromatic/amide H refined with riding coordinates:
 C1(H1), C7(H7), C9(H9), C10(H10), C11(H11), C12(H12), C14(H14), C16(H16),
 C18(H18), C19(H19), C20(H20), C21(H21), C22(H22), C23(H23), C24(H24), C25(H25),
  C26(H26), C28(H28), C29(H29)
3.c Idealised Me refined as rotating group:
 C27(H27A,H27B,H27C)
;
_olex2_submission_special_instructions 'No special instructions were received'

loop_
_space_group_symop_operation_xyz
'x, y, z'
'-x, y+1/2, -z'

loop_
_atom_site_label
_atom_site_type_symbol
_atom_site_fract_x
_atom_site_fract_y
_atom_site_fract_z
_atom_site_U_iso_or_equiv
_atom_site_adp_type
_atom_site_occupancy
_atom_site_site_symmetry_order
_atom_site_calc_flag
_atom_site_refinement_flags_posn
_atom_site_refinement_flags_adp
_atom_site_refinement_flags_occupancy
_atom_site_disorder_assembly
_atom_site_disorder_group
Fe1 Fe 0.34358(4) 0.73811(6) 0.92042(4) 0.02790(14) Uani 1 1 d . . . . .
O1 O 0.0350(2) 0.4587(2) 0.7001(2) 0.0387(6) Uani 1 1 d . . . . .
O2 O 0.0788(2) 0.2671(2) 0.8018(2) 0.0363(6) Uani 1 1 d . . . . .
N1 N 0.2772(2) 0.4199(2) 0.6456(2) 0.0202(5) Uani 1 1 d . . . . .
N2 N 0.1351(2) 0.5734(2) 0.5048(2) 0.0223(5) Uani 1 1 d . . . . .
N3 N 0.2043(2) 0.7655(2) 0.5793(2) 0.0236(5) Uani 1 1 d . . . . .
N4 N 0.1178(2) 0.7055(2) 0.4880(2) 0.0258(6) Uani 1 1 d . . . . .
C1 C 0.4548(3) 0.6147(3) 0.8556(3) 0.0303(8) Uani 1 1 d . . . . .
H1 H 0.448807 0.520385 0.851911 0.036 Uiso 1 1 calc R U . . .
C2 C 0.3973(2) 0.2291(3) 0.6655(2) 0.0203(5) Uani 1 1 d . . . . .
C3 C 0.3886(3) 0.3631(3) 0.6277(2) 0.0193(6) Uani 1 1 d . . . . .
C4 C 0.2325(3) 0.5494(3) 0.6087(2) 0.0191(6) Uani 1 1 d . . . . .
C5 C 0.2186(3) 0.3254(3) 0.6981(3) 0.0228(6) Uani 1 1 d . . . . .
C6 C 0.3792(3) 0.7054(3) 0.7676(3) 0.0224(6) Uani 1 1 d . . . . .
C7 C 0.5894(3) 0.2061(3) 0.6040(3) 0.0266(7) Uani 1 1 d . . . . .
H7 H 0.658826 0.152570 0.593767 0.032 Uiso 1 1 calc R U . . .
C8 C 0.2769(3) 0.6707(2) 0.6561(3) 0.0208(6) Uani 1 1 d . . . . .
C9 C 0.5002(3) 0.1501(3) 0.6513(3) 0.0251(7) Uani 1 1 d . . . . .
H9 H 0.508350 0.059163 0.673953 0.030 Uiso 1 1 calc R U . . .
C10 C 0.2901(3) 0.2095(3) 0.7110(3) 0.0237(6) Uani 1 1 d . . . . .
H10 H 0.271641 0.129508 0.744475 0.028 Uiso 1 1 calc R U . . .
C11 C 0.1444(3) 0.2588(3) 0.3963(3) 0.0276(7) Uani 1 1 d . . . . .
H11 H 0.113147 0.223851 0.455252 0.033 Uiso 1 1 calc R U . . .
C12 C 0.5802(3) 0.3397(3) 0.5706(3) 0.0284(7) Uani 1 1 d . . . . .
H12 H 0.644149 0.375648 0.539323 0.034 Uiso 1 1 calc R U . . .
C13 C 0.1013(3) 0.3590(3) 0.7303(3) 0.0271(7) Uani 1 1 d . . . . .
C14 C 0.4798(3) 0.4203(3) 0.5822(3) 0.0253(6) Uani 1 1 d . . . . .
H14 H 0.473382 0.511378 0.560006 0.030 Uiso 1 1 calc R U . . .
C15 C 0.0458(3) 0.4802(3) 0.4209(3) 0.0293(7) Uani 1 1 d . . . . .
H15A H -0.023009 0.531333 0.359683 0.035 Uiso 1 1 calc R U . . .
H15B H -0.001556 0.424382 0.461974 0.035 Uiso 1 1 calc R U . . .
C16 C 0.5406(4) 0.6910(4) 0.9498(3) 0.0406(10) Uani 1 1 d . . . . .
H16 H 0.602534 0.656263 1.020148 0.049 Uiso 1 1 calc R U . . .
C17 C 0.1207(3) 0.3910(3) 0.3635(3) 0.0248(7) Uani 1 1 d . . . . .
C18 C 0.2050(4) 0.6241(4) 0.9616(4) 0.0415(10) Uani 1 1 d . . . . .
H18 H 0.190125 0.531589 0.946991 0.050 Uiso 1 1 calc R U . . .
C19 C 0.2948(4) 0.6800(5) 1.0626(4) 0.0478(11) Uani 1 1 d . . . . .
H19 H 0.351871 0.632399 1.128157 0.057 Uiso 1 1 calc R U . . .
C20 C 0.1402(3) 0.7263(5) 0.8848(3) 0.0395(8) Uani 1 1 d . . . . .
H20 H 0.073953 0.714678 0.809811 0.047 Uiso 1 1 calc R U . . .
C21 C 0.2136(3) 0.1769(3) 0.3438(3) 0.0382(9) Uani 1 1 d . . . . .
H21 H 0.229663 0.086399 0.366850 0.046 Uiso 1 1 calc R U . . .
C22 C 0.4190(4) 0.8366(3) 0.8086(3) 0.0315(8) Uani 1 1 d . . . . .
H22 H 0.385292 0.916854 0.767986 0.038 Uiso 1 1 calc R U . . .
C23 C 0.1650(4) 0.4398(3) 0.2759(3) 0.0375(8) Uani 1 1 d . . . . .
H23 H 0.147707 0.529714 0.251362 0.045 Uiso 1 1 calc R U . . .
C24 C 0.2590(3) 0.2274(5) 0.2579(3) 0.0453(9) Uani 1 1 d . . . . .
H24 H 0.306974 0.171975 0.222211 0.054 Uiso 1 1 calc R U . . .
C25 C 0.5187(4) 0.8258(4) 0.9217(4) 0.0421(10) Uani 1 1 d . . . . .
H25 H 0.562844 0.898017 0.969829 0.051 Uiso 1 1 calc R U . . .
C26 C 0.2864(5) 0.8179(5) 1.0511(4) 0.0587(14) Uani 1 1 d . . . . .
H26 H 0.335628 0.880770 1.107873 0.070 Uiso 1 1 calc R U . . .
C27 C -0.0345(4) 0.2940(4) 0.8397(4) 0.0501(10) Uani 1 1 d . . . . .
H27A H -0.116975 0.297950 0.771427 0.075 Uiso 1 1 calc R U . . .
H27B H -0.020883 0.379268 0.881124 0.075 Uiso 1 1 calc R U . . .
H27C H -0.042522 0.222896 0.892197 0.075 Uiso 1 1 calc R U . . .
C28 C 0.1894(5) 0.8487(4) 0.9372(5) 0.0569(13) Uani 1 1 d . . . . .
H28 H 0.164308 0.934621 0.904567 0.068 Uiso 1 1 calc R U . . .
C29 C 0.2343(4) 0.3581(4) 0.2244(4) 0.0480(10) Uani 1 1 d . . . . .
H29 H 0.265269 0.392605 0.165134 0.058 Uiso 1 1 calc R U . . .

loop_
_atom_site_aniso_label
_atom_site_aniso_U_11
_atom_site_aniso_U_22
_atom_site_aniso_U_33
_atom_site_aniso_U_23
_atom_site_aniso_U_13
_atom_site_aniso_U_12
Fe1 0.0244(2) 0.0374(3) 0.0254(2) -0.0067(2) 0.01306(18) -0.0050(2)
O1 0.0365(13) 0.0261(11) 0.0647(17) -0.0036(11) 0.0316(12) 0.0010(10)
O2 0.0382(12) 0.0403(14) 0.0402(12) 0.0045(10) 0.0262(10) -0.0043(10)
N1 0.0220(12) 0.0151(10) 0.0272(13) 0.0003(9) 0.0129(10) 0.0004(9)
N2 0.0227(12) 0.0179(11) 0.0274(13) -0.0019(10) 0.0100(10) 0.0004(10)
N3 0.0275(12) 0.0168(12) 0.0306(13) 0.0040(10) 0.0151(11) 0.0043(10)
N4 0.0269(12) 0.0205(13) 0.0320(14) 0.0030(10) 0.0127(11) 0.0055(10)
C1 0.0282(18) 0.0341(18) 0.0298(19) -0.0014(14) 0.0114(14) 0.0053(14)
C2 0.0236(12) 0.0161(11) 0.0197(12) 0.0022(12) 0.0051(10) 0.0027(13)
C3 0.0198(14) 0.0163(12) 0.0227(14) -0.0038(11) 0.0084(11) 0.0010(11)
C4 0.0198(14) 0.0163(12) 0.0237(15) 0.0011(11) 0.0107(12) 0.0029(11)
C5 0.0268(15) 0.0189(13) 0.0243(15) 0.0009(11) 0.0106(12) -0.0041(12)
C6 0.0245(14) 0.0204(15) 0.0263(15) -0.0036(11) 0.0139(12) -0.0018(11)
C7 0.0231(14) 0.0265(16) 0.0307(16) -0.0050(12) 0.0096(12) 0.0073(12)
C8 0.0243(14) 0.0155(13) 0.0269(16) 0.0024(11) 0.0145(12) 0.0034(11)
C9 0.0261(15) 0.0170(13) 0.0297(16) 0.0005(12) 0.0063(13) 0.0055(12)
C10 0.0306(14) 0.0149(14) 0.0264(14) 0.0023(11) 0.0108(12) 0.0002(11)
C11 0.0269(14) 0.0287(16) 0.0268(15) -0.0023(13) 0.0088(12) -0.0008(13)
C12 0.0277(16) 0.0287(16) 0.0340(17) -0.0019(14) 0.0169(13) -0.0005(14)
C13 0.0286(16) 0.0223(14) 0.0334(17) -0.0043(13) 0.0142(13) -0.0063(13)
C14 0.0294(16) 0.0191(13) 0.0303(16) 0.0023(12) 0.0139(13) 0.0017(12)
C15 0.0200(15) 0.0305(15) 0.0338(17) -0.0083(13) 0.0040(13) -0.0030(13)
C16 0.0246(16) 0.067(3) 0.0302(18) -0.0078(16) 0.0087(14) -0.0021(16)
C17 0.0193(14) 0.0282(15) 0.0251(15) -0.0061(12) 0.0050(12) -0.0039(12)
C18 0.037(2) 0.057(2) 0.036(2) -0.0007(17) 0.0187(17) -0.0132(18)
C19 0.038(2) 0.079(3) 0.027(2) -0.0016(19) 0.0128(17) -0.012(2)
C20 0.0248(14) 0.062(2) 0.0339(16) -0.004(2) 0.0132(12) -0.002(2)
C21 0.0337(18) 0.0294(16) 0.048(2) -0.0064(15) 0.0089(16) 0.0041(14)
C22 0.0374(19) 0.0252(16) 0.042(2) -0.0109(14) 0.0264(16) -0.0090(14)
C23 0.046(2) 0.0285(17) 0.041(2) -0.0027(14) 0.0187(16) -0.0119(15)
C24 0.0405(17) 0.049(2) 0.056(2) -0.022(2) 0.0290(16) -0.008(2)
C25 0.0332(19) 0.058(2) 0.043(2) -0.025(2) 0.0231(17) -0.0194(18)
C26 0.045(2) 0.094(4) 0.054(3) -0.041(3) 0.039(2) -0.031(3)
C27 0.047(2) 0.055(2) 0.063(3) -0.009(2) 0.038(2) -0.0148(19)
C28 0.057(3) 0.050(2) 0.083(4) -0.002(2) 0.051(3) 0.010(2)
C29 0.057(2) 0.050(2) 0.053(2) -0.0105(18) 0.040(2) -0.0130(19)

loop_
_atom_type_symbol
_atom_type_description
_atom_type_scat_dispersion_real
_atom_type_scat_dispersion_imag
_atom_type_scat_source
C C 0.0181 0.0091 'International Tables Vol C Tables 4.2.6.8 and 6.1.1.4'
H H 0.0000 0.0000 'International Tables Vol C Tables 4.2.6.8 and 6.1.1.4'
Fe Fe -1.1336 3.1974 'International Tables Vol C Tables 4.2.6.8 and 6.1.1.4'
N N 0.0311 0.0180 'International Tables Vol C Tables 4.2.6.8 and 6.1.1.4'
O O 0.0492 0.0322 'International Tables Vol C Tables 4.2.6.8 and 6.1.1.4'

loop_
_geom_angle_atom_site_label_1
_geom_angle_atom_site_label_2
_geom_angle_atom_site_label_3
_geom_angle
_geom_angle_site_symmetry_1
_geom_angle_site_symmetry_3
_geom_angle_publ_flag
C1 Fe1 C6 40.97(12) . . ?
C1 Fe1 C16 40.77(13) . . ?
C1 Fe1 C18 107.73(17) . . ?
C1 Fe1 C19 119.54(18) . . ?
C1 Fe1 C20 125.61(16) . . ?
C1 Fe1 C22 68.61(13) . . ?
C1 Fe1 C25 68.21(15) . . ?
C1 Fe1 C26 153.88(18) . . ?
C6 Fe1 C16 68.52(13) . . ?
C6 Fe1 C18 119.81(14) . . ?
C6 Fe1 C19 153.83(16) . . ?
C6 Fe1 C20 107.42(12) . . ?
C6 Fe1 C22 40.73(12) . . ?
C6 Fe1 C25 68.49(13) . . ?
C6 Fe1 C26 164.39(18) . . ?
C16 Fe1 C18 126.58(17) . . ?
C16 Fe1 C19 108.46(17) . . ?
C16 Fe1 C20 163.20(18) . . ?
C16 Fe1 C22 68.15(16) . . ?
C18 Fe1 C19 39.75(17) . . ?
C20 Fe1 C18 40.05(17) . . ?
C20 Fe1 C19 67.54(15) . . ?
C20 Fe1 C22 120.16(15) . . ?
C22 Fe1 C18 154.44(15) . . ?
C22 Fe1 C19 164.36(15) . . ?
C25 Fe1 C16 39.98(17) . . ?
C25 Fe1 C18 163.35(17) . . ?
C25 Fe1 C19 126.91(17) . . ?
C25 Fe1 C20 155.35(17) . . ?
C25 Fe1 C22 40.82(15) . . ?
C26 Fe1 C16 120.29(17) . . ?
C26 Fe1 C18 66.95(18) . . ?
C26 Fe1 C19 39.85(17) . . ?
C26 Fe1 C20 67.91(16) . . ?
C26 Fe1 C22 127.47(19) . . ?
C26 Fe1 C25 109.12(16) . . ?
C28 Fe1 C1 162.49(18) . . ?
C28 Fe1 C6 125.21(18) . . ?
C28 Fe1 C16 155.39(18) . . ?
C28 Fe1 C18 67.73(15) . . ?
C28 Fe1 C19 68.6(2) . . ?
C28 Fe1 C20 40.18(19) . . ?
C28 Fe1 C22 107.73(18) . . ?
C28 Fe1 C25 120.99(19) . . ?
C28 Fe1 C26 41.7(2) . . ?
C13 O2 C27 115.0(3) . . ?
C3 N1 C4 122.8(2) . . ?
C3 N1 C5 108.6(2) . . ?
C5 N1 C4 128.5(2) . . ?
N4 N2 C4 109.8(2) . . ?
N4 N2 C15 120.1(2) . . ?
C4 N2 C15 129.9(2) . . ?
N4 N3 C8 108.9(2) . . ?
N3 N4 N2 107.6(2) . . ?
Fe1 C1 H1 126.0 . . ?
C6 C1 Fe1 69.57(18) . . ?
C6 C1 H1 126.2 . . ?
C16 C1 Fe1 69.8(2) . . ?
C16 C1 H1 126.2 . . ?
C16 C1 C6 107.6(3) . . ?
C3 C2 C10 106.4(2) . . ?
C9 C2 C3 117.9(3) . . ?
C9 C2 C10 135.7(3) . . ?
N1 C3 C2 107.9(2) . . ?
C14 C3 N1 129.1(3) . . ?
C14 C3 C2 123.1(3) . . ?
N2 C4 N1 122.1(2) . . ?
N2 C4 C8 106.2(2) . . ?
C8 C4 N1 131.5(2) . . ?
N1 C5 C13 120.7(3) . . ?
C10 C5 N1 108.6(3) . . ?
C10 C5 C13 130.7(3) . . ?
C1 C6 Fe1 69.47(19) . . ?
C1 C6 C8 126.4(2) . . ?
C8 C6 Fe1 125.2(2) . . ?
C22 C6 Fe1 69.84(19) . . ?
C22 C6 C1 107.8(3) . . ?
C22 C6 C8 125.8(3) . . ?
C9 C7 H7 119.2 . . ?
C9 C7 C12 121.6(3) . . ?
C12 C7 H7 119.2 . . ?
N3 C8 C6 122.2(2) . . ?
C4 C8 N3 107.4(2) . . ?
C4 C8 C6 130.3(3) . . ?
C2 C9 H9 120.5 . . ?
C7 C9 C2 119.1(3) . . ?
C7 C9 H9 120.5 . . ?
C2 C10 H10 125.8 . . ?
C5 C10 C2 108.4(3) . . ?
C5 C10 H10 125.8 . . ?
C17 C11 H11 119.7 . . ?
C21 C11 H11 119.7 . . ?
C21 C11 C17 120.5(3) . . ?
C7 C12 H12 119.5 . . ?
C14 C12 C7 121.1(3) . . ?
C14 C12 H12 119.5 . . ?
O1 C13 O2 123.9(3) . . ?
O1 C13 C5 124.7(3) . . ?
O2 C13 C5 111.4(3) . . ?
C3 C14 H14 121.4 . . ?
C12 C14 C3 117.2(3) . . ?
C12 C14 H14 121.4 . . ?
N2 C15 H15A 109.1 . . ?
N2 C15 H15B 109.1 . . ?
N2 C15 C17 112.7(2) . . ?
H15A C15 H15B 107.8 . . ?
C17 C15 H15A 109.1 . . ?
C17 C15 H15B 109.1 . . ?
Fe1 C16 H16 126.4 . . ?
C1 C16 Fe1 69.4(2) . . ?
C1 C16 H16 125.7 . . ?
C25 C16 Fe1 70.0(2) . . ?
C25 C16 C1 108.6(4) . . ?
C25 C16 H16 125.7 . . ?
C11 C17 C15 120.5(3) . . ?
C23 C17 C11 119.0(3) . . ?
C23 C17 C15 120.5(3) . . ?
Fe1 C18 H18 126.1 . . ?
C19 C18 Fe1 70.1(2) . . ?
C19 C18 H18 125.5 . . ?
C19 C18 C20 109.0(4) . . ?
C20 C18 Fe1 69.9(2) . . ?
C20 C18 H18 125.5 . . ?
Fe1 C19 H19 125.6 . . ?
C18 C19 Fe1 70.2(2) . . ?
C18 C19 H19 125.9 . . ?
C18 C19 C26 108.2(5) . . ?
C26 C19 Fe1 69.9(3) . . ?
C26 C19 H19 125.9 . . ?
Fe1 C20 H20 126.2 . . ?
C18 C20 Fe1 70.1(2) . . ?
C18 C20 H20 125.7 . . ?
C28 C20 Fe1 69.6(2) . . ?
C28 C20 C18 108.5(3) . . ?
C28 C20 H20 125.7 . . ?
C11 C21 H21 120.1 . . ?
C24 C21 C11 119.8(3) . . ?
C24 C21 H21 120.1 . . ?
Fe1 C22 H22 126.4 . . ?
C6 C22 Fe1 69.43(19) . . ?
C6 C22 H22 126.2 . . ?
C6 C22 C25 107.6(3) . . ?
C25 C22 Fe1 69.5(2) . . ?
C25 C22 H22 126.2 . . ?
C17 C23 H23 119.9 . . ?
C29 C23 C17 120.2(3) . . ?
C29 C23 H23 119.9 . . ?
C21 C24 H24 120.1 . . ?
C29 C24 C21 119.7(3) . . ?
C29 C24 H24 120.1 . . ?
Fe1 C25 H25 126.1 . . ?
C16 C25 Fe1 70.0(2) . . ?
C16 C25 C22 108.5(3) . . ?
C16 C25 H25 125.8 . . ?
C22 C25 Fe1 69.7(2) . . ?
C22 C25 H25 125.8 . . ?
Fe1 C26 H26 126.4 . . ?
C19 C26 Fe1 70.2(3) . . ?
C19 C26 H26 126.0 . . ?
C19 C26 C28 108.0(4) . . ?
C28 C26 Fe1 68.9(2) . . ?
C28 C26 H26 126.0 . . ?
O2 C27 H27A 109.5 . . ?
O2 C27 H27B 109.5 . . ?
O2 C27 H27C 109.5 . . ?
H27A C27 H27B 109.5 . . ?
H27A C27 H27C 109.5 . . ?
H27B C27 H27C 109.5 . . ?
Fe1 C28 H28 125.1 . . ?
C20 C28 Fe1 70.3(2) . . ?
C20 C28 C26 106.3(4) . . ?
C20 C28 H28 126.8 . . ?
C26 C28 Fe1 69.4(3) . . ?
C26 C28 H28 126.8 . . ?
C23 C29 H29 119.7 . . ?
C24 C29 C23 120.7(4) . . ?
C24 C29 H29 119.7 . . ?

loop_
_geom_bond_atom_site_label_1
_geom_bond_atom_site_label_2
_geom_bond_distance
_geom_bond_site_symmetry_2
_geom_bond_publ_flag
Fe1 C1 2.038(3) . ?
Fe1 C6 2.040(3) . ?
Fe1 C16 2.043(4) . ?
Fe1 C18 2.047(4) . ?
Fe1 C19 2.046(4) . ?
Fe1 C20 2.045(3) . ?
Fe1 C22 2.045(4) . ?
Fe1 C25 2.042(4) . ?
Fe1 C26 2.042(4) . ?
Fe1 C28 2.036(4) . ?
O1 C13 1.206(4) . ?
O2 C13 1.342(4) . ?
O2 C27 1.444(4) . ?
N1 C3 1.388(4) . ?
N1 C4 1.406(3) . ?
N1 C5 1.397(4) . ?
N2 N4 1.346(3) . ?
N2 C4 1.354(4) . ?
N2 C15 1.469(4) . ?
N3 N4 1.320(3) . ?
N3 C8 1.372(3) . ?
C1 H1 0.9500 . ?
C1 C6 1.427(4) . ?
C1 C16 1.422(5) . ?
C2 C3 1.416(4) . ?
C2 C9 1.402(4) . ?
C2 C10 1.429(4) . ?
C3 C14 1.385(4) . ?
C4 C8 1.363(4) . ?
C5 C10 1.369(4) . ?
C5 C13 1.458(4) . ?
C6 C8 1.461(4) . ?
C6 C22 1.422(4) . ?
C7 H7 0.9500 . ?
C7 C9 1.376(4) . ?
C7 C12 1.397(4) . ?
C9 H9 0.9500 . ?
C10 H10 0.9500 . ?
C11 H11 0.9500 . ?
C11 C17 1.386(4) . ?
C11 C21 1.389(4) . ?
C12 H12 0.9500 . ?
C12 C14 1.378(4) . ?
C14 H14 0.9500 . ?
C15 H15A 0.9900 . ?
C15 H15B 0.9900 . ?
C15 C17 1.512(4) . ?
C16 H16 0.9500 . ?
C16 C25 1.397(6) . ?
C17 C23 1.387(5) . ?
C18 H18 0.9500 . ?
C18 C19 1.391(6) . ?
C18 C20 1.401(6) . ?
C19 H19 0.9500 . ?
C19 C26 1.393(6) . ?
C20 H20 0.9500 . ?
C20 C28 1.402(6) . ?
C21 H21 0.9500 . ?
C21 C24 1.382(5) . ?
C22 H22 0.9500 . ?
C22 C25 1.426(5) . ?
C23 H23 0.9500 . ?
C23 C29 1.382(5) . ?
C24 H24 0.9500 . ?
C24 C29 1.374(6) . ?
C25 H25 0.9500 . ?
C26 H26 0.9500 . ?
C26 C28 1.450(7) . ?
C27 H27A 0.9800 . ?
C27 H27B 0.9800 . ?
C27 H27C 0.9800 . ?
C28 H28 0.9500 . ?
C29 H29 0.9500 . ?

loop_
_geom_torsion_atom_site_label_1
_geom_torsion_atom_site_label_2
_geom_torsion_atom_site_label_3
_geom_torsion_atom_site_label_4
_geom_torsion
_geom_torsion_site_symmetry_1
_geom_torsion_site_symmetry_2
_geom_torsion_site_symmetry_3
_geom_torsion_site_symmetry_4
_geom_torsion_publ_flag
Fe1 C1 C6 C8 -119.3(3) . . . . ?
Fe1 C1 C6 C22 59.6(2) . . . . ?
Fe1 C1 C16 C25 -59.2(3) . . . . ?
Fe1 C6 C8 N3 87.3(3) . . . . ?
Fe1 C6 C8 C4 -91.2(4) . . . . ?
Fe1 C6 C22 C25 59.2(2) . . . . ?
Fe1 C16 C25 C22 -59.3(3) . . . . ?
Fe1 C18 C19 C26 59.8(4) . . . . ?
Fe1 C18 C20 C28 -59.1(2) . . . . ?
Fe1 C19 C26 C28 58.8(3) . . . . ?
Fe1 C20 C28 C26 -60.3(3) . . . . ?
Fe1 C22 C25 C16 59.5(3) . . . . ?
Fe1 C26 C28 C20 60.9(3) . . . . ?
N1 C3 C14 C12 -178.2(3) . . . . ?
N1 C4 C8 N3 175.1(3) . . . . ?
N1 C4 C8 C6 -6.2(6) . . . . ?
N1 C5 C10 C2 -0.2(3) . . . . ?
N1 C5 C13 O1 11.6(5) . . . . ?
N1 C5 C13 O2 -166.1(2) . . . . ?
N2 C4 C8 N3 0.2(3) . . . . ?
N2 C4 C8 C6 178.9(3) . . . . ?
N2 C15 C17 C11 104.9(3) . . . . ?
N2 C15 C17 C23 -76.0(4) . . . . ?
N4 N2 C4 N1 -176.1(3) . . . . ?
N4 N2 C4 C8 -0.6(3) . . . . ?
N4 N2 C15 C17 119.0(3) . . . . ?
N4 N3 C8 C4 0.3(3) . . . . ?
N4 N3 C8 C6 -178.5(3) . . . . ?
C1 C6 C8 N3 176.6(3) . . . . ?
C1 C6 C8 C4 -2.0(5) . . . . ?
C1 C6 C22 Fe1 -59.3(2) . . . . ?
C1 C6 C22 C25 -0.1(4) . . . . ?
C1 C16 C25 Fe1 58.9(3) . . . . ?
C1 C16 C25 C22 -0.4(5) . . . . ?
C2 C3 C14 C12 2.2(4) . . . . ?
C3 N1 C4 N2 94.6(3) . . . . ?
C3 N1 C4 C8 -79.6(4) . . . . ?
C3 N1 C5 C10 -1.2(3) . . . . ?
C3 N1 C5 C13 178.2(3) . . . . ?
C3 C2 C9 C7 1.4(4) . . . . ?
C3 C2 C10 C5 1.5(3) . . . . ?
C4 N1 C3 C2 -174.6(2) . . . . ?
C4 N1 C3 C14 5.7(5) . . . . ?
C4 N1 C5 C10 175.3(3) . . . . ?
C4 N1 C5 C13 -5.2(4) . . . . ?
C4 N2 N4 N3 0.8(3) . . . . ?
C4 N2 C15 C17 -67.2(4) . . . . ?
C5 N1 C3 C2 2.1(3) . . . . ?
C5 N1 C3 C14 -177.5(3) . . . . ?
C5 N1 C4 N2 -81.5(4) . . . . ?
C5 N1 C4 C8 104.3(4) . . . . ?
C6 C1 C16 Fe1 59.5(2) . . . . ?
C6 C1 C16 C25 0.3(4) . . . . ?
C6 C22 C25 Fe1 -59.2(2) . . . . ?
C6 C22 C25 C16 0.3(4) . . . . ?
C7 C12 C14 C3 -0.3(4) . . . . ?
C8 N3 N4 N2 -0.6(3) . . . . ?
C8 C6 C22 Fe1 119.5(3) . . . . ?
C8 C6 C22 C25 178.7(3) . . . . ?
C9 C2 C3 N1 177.5(2) . . . . ?
C9 C2 C3 C14 -2.8(4) . . . . ?
C9 C2 C10 C5 -178.2(3) . . . . ?
C9 C7 C12 C14 -1.0(5) . . . . ?
C10 C2 C3 N1 -2.2(3) . . . . ?
C10 C2 C3 C14 177.5(3) . . . . ?
C10 C2 C9 C7 -179.0(3) . . . . ?
C10 C5 C13 O1 -169.1(3) . . . . ?
C10 C5 C13 O2 13.2(4) . . . . ?
C11 C17 C23 C29 -1.4(5) . . . . ?
C11 C21 C24 C29 -0.5(5) . . . . ?
C12 C7 C9 C2 0.4(4) . . . . ?
C13 C5 C10 C2 -179.6(3) . . . . ?
C15 N2 N4 N3 175.7(3) . . . . ?
C15 N2 C4 N1 9.6(5) . . . . ?
C15 N2 C4 C8 -174.9(3) . . . . ?
C15 C17 C23 C29 179.5(3) . . . . ?
C16 C1 C6 Fe1 -59.7(3) . . . . ?
C16 C1 C6 C8 -178.9(3) . . . . ?
C16 C1 C6 C22 -0.1(4) . . . . ?
C17 C11 C21 C24 -0.1(5) . . . . ?
C17 C23 C29 C24 0.7(6) . . . . ?
C18 C19 C26 Fe1 -60.0(3) . . . . ?
C18 C19 C26 C28 -1.2(6) . . . . ?
C18 C20 C28 Fe1 59.4(2) . . . . ?
C18 C20 C28 C26 -0.9(4) . . . . ?
C19 C18 C20 Fe1 59.3(3) . . . . ?
C19 C18 C20 C28 0.2(4) . . . . ?
C19 C26 C28 Fe1 -59.6(4) . . . . ?
C19 C26 C28 C20 1.3(5) . . . . ?
C20 C18 C19 Fe1 -59.2(3) . . . . ?
C20 C18 C19 C26 0.6(5) . . . . ?
C21 C11 C17 C15 -179.8(3) . . . . ?
C21 C11 C17 C23 1.1(4) . . . . ?
C21 C24 C29 C23 0.2(6) . . . . ?
C22 C6 C8 N3 -2.0(5) . . . . ?
C22 C6 C8 C4 179.4(3) . . . . ?
C27 O2 C13 O1 1.3(4) . . . . ?
C27 O2 C13 C5 179.0(3) . . . . ?

loop_
_twin_individual_id
_twin_individual_mass_fraction_refined
1 0.974(6)
2 0.026(6)
